data_4117300
loop_
_publ_author_name
'Cai-Yan Gao'
'Liang Zhao'
'Mei-Xiang Wang'

_publ_section_title
;
 Stabilization of a Reactive Polynuclear Silver Carbide Cluster through
 the Encapsulation within a Supramolecular Cage
;
_journal_name_full 'Journal of the American Chemical Society'
_journal_page_first 824
_journal_page_last 827
_journal_paper_doi 10.1021/ja209729h
_journal_volume 134
_journal_year 2012
_chemical_formula_sum 'C45 H46.5 Ag3.5 F7.5 N12 O8.5 S2.5'
_chemical_formula_weight 1491.64
_chemical_name_systematic
; 
 ? 
;
_space_group_IT_number 15
_symmetry_cell_setting monoclinic
_symmetry_space_group_name_Hall '-C 2yc'
_symmetry_space_group_name_H-M 'C 1 2/c 1'
_atom_sites_solution_hydrogens geom
_atom_sites_solution_primary direct
_atom_sites_solution_secondary difmap
_audit_creation_method SHELXL-97
_cell_angle_alpha 90.00
_cell_angle_beta 90.57(3)
_cell_angle_gamma 90.00
_cell_formula_units_Z 8
_cell_length_a 20.150(4)
_cell_length_b 15.922(3)
_cell_length_c 33.605(7)
_cell_measurement_reflns_used 11474
_cell_measurement_temperature 173(2)
_cell_measurement_theta_max 25.3492
_cell_measurement_theta_min 1.2120
_cell_volume 10781(4)
_computing_cell_refinement 'CrystalClear (Rigaku Inc., 2008)'
_computing_data_collection 'CrystalClear (Rigaku Inc., 2008)'
_computing_data_reduction 'CrystalClear (Rigaku Inc., 2008)'
_computing_molecular_graphics 'XP in Siemens SHELXTL (Sheldrick, 1994)'
_computing_publication_material 'SHELX97 (Sheldrick, 1997)'
_computing_structure_refinement 'SHELXL-97 (Sheldrick, 1997)'
_computing_structure_solution 'SHELXS-97 (Sheldrick, 1990)'
_diffrn_ambient_temperature 173(2)
_diffrn_measured_fraction_theta_full 0.996
_diffrn_measured_fraction_theta_max 0.996
_diffrn_measurement_device_type 'Saturn724+ CCD'
_diffrn_measurement_method '\w scans at fixed \c = 45\%'
_diffrn_radiation_monochromator graphite
_diffrn_radiation_source 'fine-focus sealed tube'
_diffrn_radiation_type MoK\a
_diffrn_radiation_wavelength 0.71073
_diffrn_reflns_av_R_equivalents 0.0345
_diffrn_reflns_av_sigmaI/netI 0.0354
_diffrn_reflns_limit_h_max 24
_diffrn_reflns_limit_h_min -24
_diffrn_reflns_limit_k_max 19
_diffrn_reflns_limit_k_min -13
_diffrn_reflns_limit_l_max 39
_diffrn_reflns_limit_l_min -40
_diffrn_reflns_number 31843
_diffrn_reflns_theta_full 25.35
_diffrn_reflns_theta_max 25.35
_diffrn_reflns_theta_min 2.35
_exptl_absorpt_coefficient_mu 1.442
_exptl_absorpt_correction_T_max 0.8930
_exptl_absorpt_correction_T_min 0.8427
_exptl_absorpt_correction_type numerical
_exptl_absorpt_process_details 'CrystalClear (Rigaku Inc., 2008)'
_exptl_crystal_colour Colorless
_exptl_crystal_density_diffrn 1.838
_exptl_crystal_description Plate
_exptl_crystal_F_000 5924
_exptl_crystal_size_max 0.33
_exptl_crystal_size_mid 0.26
_exptl_crystal_size_min 0.21
_refine_diff_density_max 1.412
_refine_diff_density_min -1.871
_refine_diff_density_rms 0.118
_refine_ls_extinction_method none
_refine_ls_goodness_of_fit_ref 1.115
_refine_ls_hydrogen_treatment constr
_refine_ls_matrix_type full
_refine_ls_number_parameters 853
_refine_ls_number_reflns 9855
_refine_ls_number_restraints 48
_refine_ls_restrained_S_all 1.141
_refine_ls_R_factor_all 0.0645
_refine_ls_R_factor_gt 0.0608
_refine_ls_shift/su_max 0.001
_refine_ls_shift/su_mean 0.000
_refine_ls_structure_factor_coef Fsqd
_refine_ls_weighting_details 'calc w=1/[\s^2^(Fo^2^)+(0.0783P)^2^+66.8112P] where P=(Fo^2^+2Fc^2^)/3'
_refine_ls_weighting_scheme calc
_refine_ls_wR_factor_gt 0.1615
_refine_ls_wR_factor_ref 0.1647
_reflns_number_gt 9272
_reflns_number_total 9855
_reflns_threshold_expression >2sigma(I)
_cod_data_source_file ja209729h_si_002_1.cif
_cod_data_source_block Complex1
_cod_original_formula_sum 'C45 H46.50 Ag3.50 F7.50 N12 O8.50 S2.50'
_cod_database_code 4117300

loop_
_symmetry_equiv_pos_as_xyz
'x, y, z'
'-x, y, -z+1/2'
'x+1/2, y+1/2, z'
'-x+1/2, y+1/2, -z+1/2'
'-x, -y, -z'
'x, -y, z-1/2'
'-x+1/2, -y+1/2, -z'
'x+1/2, -y+1/2, z-1/2'

loop_
_atom_site_label
_atom_site_type_symbol
_atom_site_fract_x
_atom_site_fract_y
_atom_site_fract_z
_atom_site_U_iso_or_equiv
_atom_site_adp_type
_atom_site_occupancy
_atom_site_symmetry_multiplicity
_atom_site_calc_flag
_atom_site_refinement_flags
_atom_site_disorder_assembly
_atom_site_disorder_group
Ag1 Ag 0.08913(2) 0.41965(3) 0.410699(14) 0.05133(16) Uani 1 1 d . A .
Ag2 Ag 0.15797(2) 0.57390(3) 0.346371(15) 0.04898(15) Uani 1 1 d . . .
Ag3 Ag 0.25181(2) 0.44907(3) 0.384424(15) 0.04750(15) Uani 1 1 d . . .
N1 N 0.3494(2) 0.4169(3) 0.41218(16) 0.0485(12) Uani 1 1 d . . .
C1 C 0.3557(3) 0.3397(5) 0.4275(2) 0.0614(19) Uani 1 1 d . . .
C2 C 0.4176(4) 0.3032(6) 0.4351(3) 0.085(3) Uani 1 1 d . . .
H2A H 0.4208 0.2490 0.4452 0.102 Uiso 1 1 calc R . .
C3 C 0.4736(4) 0.3494(6) 0.4271(3) 0.086(3) Uani 1 1 d . . .
H3A H 0.5153 0.3262 0.4318 0.104 Uiso 1 1 calc R . .
C4 C 0.4682(4) 0.4286(6) 0.4126(3) 0.075(2) Uani 1 1 d . . .
H4A H 0.5061 0.4599 0.4073 0.090 Uiso 1 1 calc R . .
C5 C 0.4047(3) 0.4628(5) 0.4056(2) 0.0528(16) Uani 1 1 d . . .
N2 N 0.3974(2) 0.5421(3) 0.38977(16) 0.0483(12) Uani 1 1 d . . .
C6 C 0.4538(4) 0.5798(6) 0.3706(3) 0.079(2) Uani 1 1 d . . .
H6A H 0.4890 0.5393 0.3689 0.119 Uiso 1 1 calc R . .
H6B H 0.4687 0.6273 0.3858 0.119 Uiso 1 1 calc R . .
H6C H 0.4413 0.5978 0.3443 0.119 Uiso 1 1 calc R . .
N3 N 0.3202(2) 0.6358(3) 0.36368(14) 0.0446(11) Uani 1 1 d . B .
C7 C 0.3400(3) 0.5909(4) 0.39534(18) 0.0426(13) Uani 1 1 d . . .
C8 C 0.3084(3) 0.5947(4) 0.43192(17) 0.0437(13) Uani 1 1 d . . .
H8A H 0.3221 0.5615 0.4532 0.052 Uiso 1 1 calc R . .
C9 C 0.2560(3) 0.6494(4) 0.43532(17) 0.0446(13) Uani 1 1 d . . .
H9A H 0.2338 0.6534 0.4594 0.053 Uiso 1 1 calc R . .
C10 C 0.2360(3) 0.6984(4) 0.40373(17) 0.0445(13) Uani 1 1 d . . .
H10A H 0.2014 0.7367 0.4062 0.053 Uiso 1 1 calc R . .
C11 C 0.2696(3) 0.6886(4) 0.36742(18) 0.0449(13) Uani 1 1 d . . .
N4 N 0.2525(3) 0.7366(3) 0.33401(16) 0.0511(12) Uani 1 1 d . . .
C12 C 0.3045(4) 0.7623(5) 0.3070(2) 0.074(2) Uani 1 1 d . . .
H12A H 0.2853 0.7936 0.2853 0.111 Uiso 1 1 calc R . .
H12B H 0.3265 0.7134 0.2968 0.111 Uiso 1 1 calc R . .
H12C H 0.3360 0.7968 0.3210 0.111 Uiso 1 1 calc R . .
N5 N 0.1381(3) 0.7088(3) 0.33599(15) 0.0488(12) Uani 1 1 d . . .
C13 C 0.1877(3) 0.7614(4) 0.32641(18) 0.0494(14) Uani 1 1 d . . .
C14 C 0.1744(4) 0.8389(5) 0.3080(2) 0.0647(19) Uani 1 1 d . . .
H14A H 0.2086 0.8739 0.2999 0.078 Uiso 1 1 calc R . .
C15 C 0.1096(5) 0.8611(5) 0.3023(3) 0.082(3) Uani 1 1 d . . .
H15A H 0.0998 0.9124 0.2903 0.098 Uiso 1 1 calc R . .
C16 C 0.0587(5) 0.8101(6) 0.3138(3) 0.080(2) Uani 1 1 d . . .
H16A H 0.0147 0.8264 0.3105 0.096 Uiso 1 1 calc R . .
C17 C 0.0750(4) 0.7332(5) 0.3305(2) 0.0612(18) Uani 1 1 d . . .
N6 N 0.0250(3) 0.6756(4) 0.34056(19) 0.0678(17) Uani 1 1 d . . .
C18 C -0.0257(5) 0.6550(9) 0.3101(3) 0.125(5) Uani 1 1 d . . .
H18A H -0.0572 0.6163 0.3210 0.187 Uiso 1 1 calc R . .
H18B H -0.0046 0.6300 0.2875 0.187 Uiso 1 1 calc R . .
H18C H -0.0482 0.7054 0.3019 0.187 Uiso 1 1 calc R . .
N7 N -0.0182(3) 0.5695(4) 0.37909(17) 0.0553(14) Uani 1 1 d . . .
C19 C 0.0239(3) 0.6343(5) 0.37680(19) 0.0546(16) Uani 1 1 d . . .
C20 C 0.0648(3) 0.6594(4) 0.40870(19) 0.0519(15) Uani 1 1 d . . .
H20A H 0.0924 0.7060 0.4069 0.062 Uiso 1 1 calc R . .
C21 C 0.0619(3) 0.6118(4) 0.44284(19) 0.0520(15) Uani 1 1 d . . .
H21A H 0.0883 0.6264 0.4646 0.062 Uiso 1 1 calc R . .
C22 C 0.0203(3) 0.5422(4) 0.44539(19) 0.0515(15) Uani 1 1 d . . .
H22A H 0.0194 0.5089 0.4681 0.062 Uiso 1 1 calc R . .
C23 C -0.0198(3) 0.5244(4) 0.41262(19) 0.0491(15) Uani 1 1 d . . .
N8 N -0.0670(3) 0.4598(4) 0.41303(19) 0.0607(15) Uani 1 1 d . . .
C24 C -0.1260(4) 0.4685(8) 0.3877(3) 0.101(4) Uani 1 1 d . . .
H24A H -0.1242 0.5209 0.3736 0.152 Uiso 1 1 calc R . .
H24B H -0.1650 0.4672 0.4039 0.152 Uiso 1 1 calc R . .
H24C H -0.1277 0.4230 0.3690 0.152 Uiso 1 1 calc R . .
N9 N 0.0030(2) 0.3571(4) 0.44173(15) 0.0497(12) Uani 1 1 d . . .
C25 C -0.0597(3) 0.3866(5) 0.4360(2) 0.0533(16) Uani 1 1 d . . .
C26 C -0.1140(3) 0.3430(5) 0.4499(2) 0.0576(18) Uani 1 1 d . . .
H26A H -0.1566 0.3641 0.4462 0.069 Uiso 1 1 calc R . .
C27 C -0.1041(3) 0.2683(5) 0.4691(2) 0.0589(18) Uani 1 1 d . . .
H27A H -0.1403 0.2378 0.4780 0.071 Uiso 1 1 calc R . .
C28 C -0.0412(3) 0.2378(5) 0.4753(2) 0.0593(17) Uani 1 1 d . . .
H28A H -0.0342 0.1875 0.4888 0.071 Uiso 1 1 calc R . .
C29 C 0.0117(3) 0.2846(4) 0.46100(19) 0.0497(14) Uani 1 1 d . . .
N10 N 0.0770(3) 0.2549(3) 0.46476(18) 0.0558(14) Uani 1 1 d . . .
C30 C 0.0894(4) 0.1640(5) 0.4613(3) 0.086(3) Uani 1 1 d . . .
H30A H 0.1359 0.1531 0.4650 0.130 Uiso 1 1 calc R . .
H30B H 0.0757 0.1450 0.4353 0.130 Uiso 1 1 calc R . .
H30C H 0.0647 0.1346 0.4812 0.130 Uiso 1 1 calc R . .
N11 N 0.1874(3) 0.2806(3) 0.45053(17) 0.0544(14) Uani 1 1 d . . .
C31 C 0.1318(3) 0.3088(4) 0.46747(19) 0.0479(14) Uani 1 1 d . . .
C32 C 0.1297(3) 0.3846(4) 0.48797(18) 0.0490(14) Uani 1 1 d . . .
H32A H 0.0903 0.4047 0.4985 0.059 Uiso 1 1 calc R . .
C33 C 0.1886(3) 0.4294(4) 0.49218(19) 0.0488(14) Uani 1 1 d . . .
H33A H 0.1891 0.4793 0.5066 0.059 Uiso 1 1 calc R . .
C34 C 0.2458(3) 0.4008(4) 0.4753(2) 0.0514(15) Uani 1 1 d . . .
H34A H 0.2856 0.4299 0.4784 0.062 Uiso 1 1 calc R . .
C35 C 0.2427(3) 0.3267(4) 0.4534(2) 0.0502(15) Uani 1 1 d . . .
N12 N 0.2973(3) 0.2936(3) 0.4338(2) 0.0629(16) Uani 1 1 d . . .
C36 C 0.2925(4) 0.2090(5) 0.4168(3) 0.071(2) Uani 1 1 d . . .
H36A H 0.3329 0.1959 0.4032 0.106 Uiso 1 1 calc R . .
H36B H 0.2559 0.2067 0.3984 0.106 Uiso 1 1 calc R . .
H36C H 0.2856 0.1690 0.4378 0.106 Uiso 1 1 calc R . .
C37 C 0.1556(3) 0.4432(4) 0.35921(17) 0.0409(13) Uani 1 1 d . A .
C38 C 0.1184(4) 0.3925(7) 0.3437(2) 0.077(3) Uani 1 1 d . . .
C39 C 0.0887(8) 0.3103(9) 0.3252(3) 0.073(5) Uani 0.60(2) 1 d PD A 1
C40 C 0.1036(13) 0.2298(9) 0.3473(5) 0.109(8) Uani 0.60(2) 1 d PD A 1
H40A H 0.0803 0.1842 0.3348 0.163 Uiso 0.60(2) 1 calc PR A 1
H40B H 0.0895 0.2350 0.3744 0.163 Uiso 0.60(2) 1 calc PR A 1
H40C H 0.1505 0.2191 0.3468 0.163 Uiso 0.60(2) 1 calc PR A 1
C41 C 0.0150(10) 0.3294(17) 0.3257(7) 0.121(11) Uani 0.60(2) 1 d PD A 1
H41A H -0.0090 0.2834 0.3141 0.182 Uiso 0.60(2) 1 calc PR A 1
H41B H 0.0064 0.3796 0.3108 0.182 Uiso 0.60(2) 1 calc PR A 1
H41C H 0.0010 0.3372 0.3527 0.182 Uiso 0.60(2) 1 calc PR A 1
C42 C 0.1137(12) 0.3076(13) 0.2828(6) 0.089(8) Uani 0.60(2) 1 d PD A 1
H42A H 0.0931 0.2616 0.2689 0.134 Uiso 0.60(2) 1 calc PR A 1
H42B H 0.1609 0.3002 0.2830 0.134 Uiso 0.60(2) 1 calc PR A 1
H42C H 0.1027 0.3593 0.2696 0.134 Uiso 0.60(2) 1 calc PR A 1
C39' C 0.0668(10) 0.369(2) 0.3141(7) 0.090(11) Uani 0.40(2) 1 d PD A 2
C40' C 0.034(3) 0.291(3) 0.3336(13) 0.21(5) Uani 0.40(2) 1 d PD A 2
H40D H -0.0018 0.2716 0.3168 0.322 Uiso 0.40(2) 1 calc PR A 2
H40E H 0.0166 0.3065 0.3591 0.322 Uiso 0.40(2) 1 calc PR A 2
H40F H 0.0661 0.2474 0.3368 0.322 Uiso 0.40(2) 1 calc PR A 2
C41' C 0.0126(16) 0.433(4) 0.3007(11) 0.29(5) Uani 0.40(2) 1 d PD A 2
H41D H -0.0169 0.4063 0.2820 0.432 Uiso 0.40(2) 1 calc PR A 2
H41E H 0.0332 0.4804 0.2884 0.432 Uiso 0.40(2) 1 calc PR A 2
H41F H -0.0120 0.4510 0.3234 0.432 Uiso 0.40(2) 1 calc PR A 2
C42' C 0.106(2) 0.339(2) 0.2765(10) 0.116(16) Uani 0.40(2) 1 d PD A 2
H42D H 0.0748 0.3242 0.2558 0.174 Uiso 0.40(2) 1 calc PR A 2
H42E H 0.1327 0.2917 0.2832 0.174 Uiso 0.40(2) 1 calc PR A 2
H42F H 0.1336 0.3842 0.2673 0.174 Uiso 0.40(2) 1 calc PR A 2
S1 S -0.33475(8) 0.41207(10) 0.45423(5) 0.0476(4) Uani 1 1 d . . .
O1 O -0.2692(3) 0.3995(4) 0.47003(15) 0.0691(14) Uani 1 1 d . . .
O2 O -0.3679(3) 0.3374(3) 0.44034(19) 0.0765(17) Uani 1 1 d . . .
O3 O -0.3757(3) 0.4679(3) 0.47650(15) 0.0658(13) Uani 1 1 d . . .
C43 C -0.3205(3) 0.4685(5) 0.4084(2) 0.0566(16) Uani 1 1 d . . .
F11 F -0.3758(2) 0.4872(4) 0.38903(15) 0.0945(17) Uani 1 1 d . . .
F12 F -0.2898(2) 0.5414(3) 0.41579(17) 0.0840(14) Uani 1 1 d . . .
F13 F -0.2814(2) 0.4245(3) 0.38449(12) 0.0715(12) Uani 1 1 d . . .
S2 S 0.19759(12) 0.53534(14) 0.24498(7) 0.0772(6) Uani 1 1 d D . .
C44 C 0.2328(5) 0.5962(6) 0.2060(3) 0.094(3) Uani 1 1 d D B .
O4 O 0.2316(6) 0.5742(9) 0.2804(3) 0.084(5) Uani 0.511(14) 1 d PD B 1
O5 O 0.1302(5) 0.5551(9) 0.2496(5) 0.091(5) Uani 0.511(14) 1 d PD B 1
O6 O 0.2166(8) 0.4554(7) 0.2402(7) 0.155(14) Uani 0.511(14) 1 d PD B 1
F21 F 0.1890(8) 0.6378(12) 0.1841(6) 0.120(7) Uani 0.511(14) 1 d PD B 1
F22 F 0.2715(13) 0.5579(11) 0.1790(6) 0.166(11) Uani 0.511(14) 1 d PD B 1
F23 F 0.2728(12) 0.6558(15) 0.2212(6) 0.181(10) Uani 0.511(14) 1 d PD B 1
O4' O 0.1595(11) 0.4841(11) 0.2150(5) 0.139(9) Uani 0.489(14) 1 d PD B 2
O5' O 0.1637(13) 0.5918(14) 0.2640(6) 0.199(15) Uani 0.489(14) 1 d PD B 2
O6' O 0.2521(12) 0.4895(15) 0.2573(6) 0.184(14) Uani 0.489(14) 1 d PD B 2
F21' F 0.2034(11) 0.569(2) 0.1743(5) 0.217(16) Uani 0.489(14) 1 d PD B 2
F22' F 0.2939(7) 0.5832(14) 0.2048(5) 0.119(7) Uani 0.489(14) 1 d PD B 2
F23' F 0.2180(14) 0.6737(11) 0.2109(9) 0.214(14) Uani 0.489(14) 1 d PD B 2
Ag4 Ag 0.33668(9) 0.55980(9) 0.30552(4) 0.0830(4) Uani 0.50 1 d P . .
S3 S 0.4594(6) 0.5733(6) 0.2509(3) 0.148(5) Uani 0.50 1 d PD . .
O7 O 0.4403(14) 0.6519(11) 0.2645(6) 0.141(11) Uani 0.50 1 d PD . .
O8 O 0.4376(14) 0.5934(12) 0.2098(5) 0.121(8) Uani 0.50 1 d PD . .
O9 O 0.4073(7) 0.5278(9) 0.2598(5) 0.114(6) Uani 0.50 1 d PD . .
C45 C 0.5323(7) 0.5523(7) 0.2479(3) 0.018(2) Uiso 0.50 1 d PD . .
F31 F 0.5363(8) 0.4750(8) 0.2266(4) 0.119(4) Uani 0.50 1 d PD . .
F32 F 0.5489(12) 0.5529(12) 0.2932(5) 0.147(10) Uani 0.50 1 d PD . .
F33 F 0.5676(14) 0.6278(16) 0.2284(6) 0.212(17) Uani 0.50 1 d PD . .
O10 O 0.3172(5) 0.4241(8) 0.3171(3) 0.083(4) Uani 0.50 1 d P B .
C46 C 0.3448(9) 0.3549(10) 0.3085(4) 0.067(4) Uani 0.50 1 d P . .
H46A H 0.3163 0.3093 0.3160 0.100 Uiso 0.50 1 calc PR B .
H46B H 0.3862 0.3503 0.3227 0.100 Uiso 0.50 1 calc PR . .
H46C H 0.3527 0.3525 0.2804 0.100 Uiso 0.50 1 calc PR . .
O1W O -0.0208(9) 0.0365(12) 0.4773(5) 0.125(5) Uani 0.50 1 d P . .

loop_
_atom_site_aniso_label
_atom_site_aniso_U_11
_atom_site_aniso_U_22
_atom_site_aniso_U_33
_atom_site_aniso_U_23
_atom_site_aniso_U_13
_atom_site_aniso_U_12
Ag1 0.0417(3) 0.0660(3) 0.0466(3) 0.0055(2) 0.0172(2) 0.0115(2)
Ag2 0.0499(3) 0.0439(3) 0.0531(3) 0.0031(2) 0.0004(2) 0.00255(19)
Ag3 0.0361(2) 0.0495(3) 0.0570(3) 0.0091(2) 0.0052(2) 0.00669(19)
N1 0.034(3) 0.054(3) 0.058(3) 0.011(2) 0.013(2) 0.012(2)
C1 0.044(3) 0.065(4) 0.076(5) 0.021(4) 0.032(3) 0.025(3)
C2 0.061(5) 0.089(6) 0.105(6) 0.046(5) 0.040(5) 0.042(4)
C3 0.046(4) 0.102(7) 0.112(7) 0.042(6) 0.029(4) 0.038(4)
C4 0.038(4) 0.106(7) 0.081(5) 0.029(5) 0.018(4) 0.014(4)
C5 0.034(3) 0.067(4) 0.058(4) 0.010(3) 0.012(3) 0.008(3)
N2 0.033(2) 0.058(3) 0.054(3) 0.009(2) 0.011(2) 0.002(2)
C6 0.050(4) 0.089(6) 0.099(7) 0.025(5) 0.023(4) -0.004(4)
N3 0.047(3) 0.044(3) 0.043(3) 0.001(2) 0.013(2) 0.000(2)
C7 0.040(3) 0.044(3) 0.044(3) -0.003(2) 0.003(2) -0.004(2)
C8 0.046(3) 0.047(3) 0.038(3) -0.001(2) 0.002(2) -0.003(3)
C9 0.050(3) 0.048(3) 0.036(3) -0.006(2) 0.009(2) -0.005(3)
C10 0.049(3) 0.042(3) 0.042(3) -0.006(2) 0.006(3) 0.000(3)
C11 0.053(3) 0.036(3) 0.045(3) -0.003(2) 0.001(3) -0.003(3)
N4 0.059(3) 0.045(3) 0.050(3) 0.004(2) 0.015(2) 0.002(2)
C12 0.075(5) 0.075(5) 0.073(5) 0.030(4) 0.029(4) 0.001(4)
N5 0.057(3) 0.048(3) 0.042(3) 0.008(2) 0.001(2) 0.006(2)
C13 0.065(4) 0.045(3) 0.038(3) 0.001(3) 0.007(3) 0.005(3)
C14 0.093(6) 0.049(4) 0.052(4) 0.014(3) 0.006(4) 0.007(4)
C15 0.103(7) 0.065(5) 0.077(5) 0.026(4) -0.002(5) 0.027(5)
C16 0.074(5) 0.084(6) 0.080(6) 0.032(5) 0.003(4) 0.017(5)
C17 0.065(4) 0.068(4) 0.050(4) 0.015(3) -0.007(3) 0.019(4)
N6 0.049(3) 0.090(5) 0.064(4) 0.025(3) -0.012(3) -0.001(3)
C18 0.081(6) 0.199(13) 0.093(7) 0.070(8) -0.043(6) -0.037(7)
N7 0.034(3) 0.074(4) 0.057(3) 0.009(3) 0.000(2) 0.008(3)
C19 0.042(3) 0.071(4) 0.051(4) 0.007(3) 0.005(3) 0.022(3)
C20 0.049(3) 0.058(4) 0.049(4) -0.004(3) 0.008(3) 0.012(3)
C21 0.050(4) 0.063(4) 0.043(3) -0.009(3) 0.008(3) 0.013(3)
C22 0.047(3) 0.064(4) 0.044(3) -0.001(3) 0.015(3) 0.013(3)
C23 0.031(3) 0.069(4) 0.048(3) 0.000(3) 0.008(2) 0.013(3)
N8 0.031(3) 0.084(4) 0.067(4) 0.008(3) 0.002(2) 0.000(3)
C24 0.040(4) 0.143(9) 0.122(8) 0.045(7) -0.015(5) -0.007(5)
N9 0.038(3) 0.062(3) 0.050(3) -0.006(3) 0.014(2) 0.001(2)
C25 0.042(3) 0.065(4) 0.053(4) -0.010(3) 0.011(3) 0.000(3)
C26 0.036(3) 0.075(5) 0.062(4) -0.026(4) 0.013(3) -0.005(3)
C27 0.055(4) 0.057(4) 0.065(4) -0.017(3) 0.018(3) -0.018(3)
C28 0.054(4) 0.058(4) 0.066(4) -0.009(3) 0.018(3) -0.009(3)
C29 0.049(3) 0.051(4) 0.049(3) -0.009(3) 0.019(3) 0.001(3)
N10 0.048(3) 0.050(3) 0.070(4) -0.003(3) 0.019(3) 0.007(2)
C30 0.075(5) 0.053(4) 0.131(8) -0.024(5) 0.027(5) 0.009(4)
N11 0.053(3) 0.048(3) 0.063(3) 0.009(3) 0.022(3) 0.017(2)
C31 0.038(3) 0.052(3) 0.054(4) 0.002(3) 0.015(3) 0.010(3)
C32 0.042(3) 0.057(4) 0.048(3) 0.003(3) 0.014(3) 0.012(3)
C33 0.045(3) 0.057(4) 0.045(3) 0.005(3) 0.008(3) 0.013(3)
C34 0.040(3) 0.056(4) 0.058(4) 0.010(3) 0.010(3) 0.008(3)
C35 0.042(3) 0.049(3) 0.060(4) 0.016(3) 0.022(3) 0.015(3)
N12 0.058(3) 0.042(3) 0.089(4) 0.018(3) 0.036(3) 0.021(3)
C36 0.073(5) 0.053(4) 0.088(5) 0.010(4) 0.037(4) 0.021(4)
C37 0.043(3) 0.043(3) 0.037(3) 0.000(2) 0.010(2) 0.008(2)
C38 0.048(4) 0.129(7) 0.053(4) -0.035(5) 0.023(3) -0.023(4)
C39 0.105(12) 0.061(9) 0.052(7) -0.024(6) 0.032(8) -0.036(9)
C40 0.19(2) 0.049(8) 0.092(12) -0.012(8) 0.034(13) -0.034(11)
C41 0.084(14) 0.13(2) 0.15(2) -0.059(16) -0.007(14) -0.064(15)
C42 0.129(18) 0.075(13) 0.065(10) -0.029(9) 0.057(12) -0.059(11)
C39' 0.072(14) 0.13(3) 0.065(14) -0.063(17) 0.002(11) -0.003(15)
C40' 0.28(8) 0.20(6) 0.17(5) -0.14(4) 0.19(5) -0.17(6)
C41' 0.12(3) 0.53(12) 0.21(5) -0.28(7) -0.14(3) 0.18(5)
C42' 0.15(3) 0.12(4) 0.07(2) -0.06(2) -0.01(2) -0.01(3)
S1 0.0516(9) 0.0419(8) 0.0494(8) -0.0024(6) 0.0145(7) 0.0098(6)
O1 0.063(3) 0.086(4) 0.059(3) 0.000(3) 0.001(2) 0.025(3)
O2 0.068(3) 0.040(2) 0.123(5) -0.014(3) 0.039(3) -0.009(2)
O3 0.077(3) 0.061(3) 0.060(3) -0.009(2) 0.021(3) 0.026(3)
C43 0.046(4) 0.071(4) 0.053(4) 0.000(3) 0.006(3) 0.002(3)
F11 0.056(3) 0.157(5) 0.071(3) 0.034(3) 0.001(2) 0.011(3)
F12 0.081(3) 0.055(3) 0.116(4) 0.011(3) 0.025(3) -0.012(2)
F13 0.063(3) 0.100(3) 0.052(2) -0.011(2) 0.016(2) -0.003(2)
S2 0.0818(14) 0.0713(13) 0.0784(14) 0.0132(11) 0.0054(11) 0.0129(11)
C44 0.104(8) 0.121(9) 0.058(5) 0.012(5) -0.014(5) -0.016(7)
O4 0.088(9) 0.132(12) 0.031(5) -0.006(6) -0.008(5) -0.010(7)
O5 0.069(8) 0.095(11) 0.111(12) 0.001(8) 0.033(7) 0.029(7)
O6 0.17(2) 0.035(6) 0.26(3) -0.025(11) 0.14(2) 0.002(9)
F21 0.094(10) 0.143(14) 0.122(15) 0.086(12) -0.003(9) 0.006(10)
F22 0.24(3) 0.125(13) 0.136(16) 0.003(12) 0.119(18) 0.038(15)
F23 0.18(2) 0.17(2) 0.192(19) -0.009(17) -0.037(17) -0.103(18)
O4' 0.21(2) 0.087(11) 0.118(13) 0.001(10) -0.058(14) -0.039(13)
O5' 0.36(4) 0.120(17) 0.119(16) -0.086(13) -0.01(2) 0.10(2)
O6' 0.22(3) 0.23(3) 0.098(14) 0.067(18) -0.003(15) 0.14(2)
F21' 0.129(18) 0.48(5) 0.047(7) 0.005(17) -0.021(9) -0.04(2)
F22' 0.097(10) 0.177(19) 0.082(10) 0.019(10) 0.044(8) -0.027(10)
F23' 0.18(2) 0.124(16) 0.33(4) 0.15(2) -0.03(2) 0.016(16)
Ag4 0.1162(12) 0.0862(9) 0.0466(6) -0.0078(6) 0.0039(7) 0.0338(8)
S3 0.139(8) 0.172(10) 0.134(7) -0.060(7) 0.070(6) -0.072(7)
O7 0.13(2) 0.119(13) 0.17(2) -0.098(14) 0.033(16) 0.055(13)
O8 0.127(14) 0.16(2) 0.079(12) -0.064(12) 0.018(10) -0.004(15)
O9 0.086(10) 0.104(10) 0.154(14) -0.063(10) 0.075(10) -0.052(9)
F31 0.129(11) 0.096(9) 0.132(11) -0.021(8) 0.024(9) 0.038(8)
F32 0.18(2) 0.183(19) 0.076(9) 0.067(11) 0.063(10) 0.088(17)
F33 0.095(14) 0.42(5) 0.119(15) -0.01(2) 0.035(12) -0.11(2)
O10 0.058(6) 0.126(10) 0.066(6) 0.060(6) 0.046(5) 0.059(6)
C46 0.099(12) 0.069(9) 0.032(6) 0.009(6) 0.016(7) 0.006(9)
O1W 0.126(13) 0.126(13) 0.123(13) 0.022(10) 0.003(10) -0.007(11)

loop_
_atom_type_symbol
_atom_type_description
_atom_type_scat_dispersion_real
_atom_type_scat_dispersion_imag
_atom_type_scat_source
C C 0.0033 0.0016 'International Tables Vol C Tables 4.2.6.8 and 6.1.1.4'
H H 0.0000 0.0000 'International Tables Vol C Tables 4.2.6.8 and 6.1.1.4'
N N 0.0061 0.0033 'International Tables Vol C Tables 4.2.6.8 and 6.1.1.4'
O O 0.0106 0.0060 'International Tables Vol C Tables 4.2.6.8 and 6.1.1.4'
F F 0.0171 0.0103 'International Tables Vol C Tables 4.2.6.8 and 6.1.1.4'
S S 0.1246 0.1234 'International Tables Vol C Tables 4.2.6.8 and 6.1.1.4'
Ag Ag -0.8971 1.1015 'International Tables Vol C Tables 4.2.6.8 and 6.1.1.4'

loop_
_geom_angle_atom_site_label_1
_geom_angle_atom_site_label_2
_geom_angle_atom_site_label_3
_geom_angle
_geom_angle_site_symmetry_1
_geom_angle_site_symmetry_3
C37 Ag1 N9 154.2(2) . .
C37 Ag1 C38 30.4(2) . .
N9 Ag1 C38 123.8(2) . .
C37 Ag1 C22 122.3(2) . .
N9 Ag1 C22 73.5(2) . .
C38 Ag1 C22 133.1(3) . .
C37 Ag2 N5 168.0(2) . .
C37 Ag2 Ag3 44.32(16) . .
N5 Ag2 Ag3 144.88(14) . .
C37 Ag3 N1 164.1(2) . .
C37 Ag3 Ag2 44.77(16) . .
N1 Ag3 Ag2 151.08(14) . .
C1 N1 C5 118.8(5) . .
C1 N1 Ag3 116.9(5) . .
C5 N1 Ag3 122.2(4) . .
N1 C1 C2 122.3(7) . .
N1 C1 N12 117.4(5) . .
C2 C1 N12 120.2(7) . .
C3 C2 C1 118.4(7) . .
C4 C3 C2 120.3(7) . .
C3 C4 C5 119.3(7) . .
N1 C5 N2 118.1(5) . .
N1 C5 C4 120.9(7) . .
N2 C5 C4 120.9(6) . .
C5 N2 C7 122.7(5) . .
C5 N2 C6 118.1(6) . .
C7 N2 C6 118.8(6) . .
C11 N3 C7 119.0(5) . .
C11 N3 Ag4 121.7(4) . .
C7 N3 Ag4 110.2(4) . .
N3 C7 C8 122.9(6) . .
N3 C7 N2 115.3(5) . .
C8 C7 N2 121.7(5) . .
C9 C8 C7 117.4(6) . .
C8 C9 C10 121.0(6) . .
C9 C10 C11 117.7(6) . .
N3 C11 N4 116.9(5) . .
N3 C11 C10 121.9(6) . .
N4 C11 C10 121.1(6) . .
C13 N4 C11 121.9(5) . .
C13 N4 C12 119.3(6) . .
C11 N4 C12 118.9(6) . .
C17 N5 C13 119.5(6) . .
C17 N5 Ag2 118.3(5) . .
C13 N5 Ag2 120.5(4) . .
N5 C13 N4 118.7(5) . .
N5 C13 C14 120.8(7) . .
N4 C13 C14 120.5(6) . .
C15 C14 C13 117.9(8) . .
C14 C15 C16 121.7(7) . .
C15 C16 C17 117.7(8) . .
N5 C17 C16 122.2(8) . .
N5 C17 N6 117.3(6) . .
C16 C17 N6 120.5(7) . .
C19 N6 C17 122.7(6) . .
C19 N6 C18 119.2(7) . .
C17 N6 C18 118.0(6) . .
C23 N7 C19 118.9(6) . .
N7 C19 N6 115.6(6) . .
N7 C19 C20 122.9(6) . .
N6 C19 C20 121.5(7) . .
C21 C20 C19 116.8(7) . .
C20 C21 C22 121.3(6) . .
C23 C22 C21 117.3(6) . .
C23 C22 Ag1 78.8(4) . .
C21 C22 Ag1 103.8(4) . .
N7 C23 C22 122.7(7) . .
N7 C23 N8 115.1(6) . .
C22 C23 N8 122.1(6) . .
C23 N8 C25 123.1(5) . .
C23 N8 C24 118.3(7) . .
C25 N8 C24 118.6(7) . .
C29 N9 C25 119.0(6) . .
C29 N9 Ag1 120.5(4) . .
C25 N9 Ag1 119.9(5) . .
N9 C25 C26 121.1(7) . .
N9 C25 N8 117.2(6) . .
C26 C25 N8 121.6(6) . .
C27 C26 C25 119.0(7) . .
C26 C27 C28 120.7(6) . .
C27 C28 C29 117.9(7) . .
N9 C29 C28 122.3(6) . .
N9 C29 N10 117.0(6) . .
C28 C29 N10 120.7(6) . .
C31 N10 C29 122.5(5) . .
C31 N10 C30 118.2(6) . .
C29 N10 C30 118.9(6) . .
C35 N11 C31 119.1(6) . .
N11 C31 C32 122.0(6) . .
N11 C31 N10 115.5(6) . .
C32 C31 N10 122.5(5) . .
C33 C32 C31 117.8(6) . .
C34 C33 C32 120.6(6) . .
C33 C34 C35 117.9(6) . .
N11 C35 N12 114.9(6) . .
N11 C35 C34 122.4(5) . .
N12 C35 C34 122.6(6) . .
C35 N12 C1 122.8(6) . .
C35 N12 C36 118.9(6) . .
C1 N12 C36 118.1(5) . .
C38 C37 Ag3 139.6(6) . .
C38 C37 Ag2 125.3(6) . .
Ag3 C37 Ag2 90.9(2) . .
C38 C37 Ag1 81.2(4) . .
Ag3 C37 Ag1 104.6(2) . .
Ag2 C37 Ag1 109.7(2) . .
C37 C38 C39' 151.8(17) . .
C37 C38 C39 163.2(11) . .
C39' C38 C39 42.2(11) . .
C37 C38 Ag1 68.4(4) . .
C39' C38 Ag1 120.2(8) . .
C39 C38 Ag1 115.5(6) . .
C40 C39 C41 110.8(11) . .
C40 C39 C42 111.8(10) . .
C41 C39 C42 110.5(11) . .
C40 C39 C38 116.2(11) . .
C41 C39 C38 101.5(12) . .
C42 C39 C38 105.5(12) . .
C38 C39' C41' 121.3(17) . .
C38 C39' C40' 103(2) . .
C41' C39' C40' 109.8(16) . .
C38 C39' C42' 105(2) . .
C41' C39' C42' 108.5(15) . .
C40' C39' C42' 108.5(14) . .
O3 S1 O1 115.3(3) . .
O3 S1 O2 114.5(3) . .
O1 S1 O2 115.3(3) . .
O3 S1 C43 103.5(3) . .
O1 S1 C43 103.4(3) . .
O2 S1 C43 102.2(4) . .
F11 C43 F13 108.7(6) . .
F11 C43 F12 106.4(6) . .
F13 C43 F12 107.1(6) . .
F11 C43 S1 113.1(5) . .
F13 C43 S1 110.7(5) . .
F12 C43 S1 110.6(5) . .
O5' S2 O6 150.3(16) . .
O5' S2 O6' 129.7(10) . .
O6 S2 O6' 46.0(11) . .
O5' S2 O5 43.8(11) . .
O6 S2 O5 120.3(8) . .
O6' S2 O5 148.7(12) . .
O5' S2 O4 64.1(10) . .
O6 S2 O4 111.0(10) . .
O6' S2 O4 67.9(10) . .
O5 S2 O4 104.8(7) . .
O5' S2 O4' 116.0(11) . .
O6 S2 O4' 63.1(10) . .
O6' S2 O4' 108.3(9) . .
O5 S2 O4' 73.0(10) . .
O4 S2 O4' 169.3(9) . .
O5' S2 C44 101.5(14) . .
O6 S2 C44 108.2(9) . .
O6' S2 C44 100.7(11) . .
O5 S2 C44 110.6(7) . .
O4 S2 C44 100.1(6) . .
O4' S2 C44 90.4(8) . .
F22' C44 F23' 113.3(13) . .
F22' C44 F21' 111.4(12) . .
F23' C44 F21' 108.6(12) . .
F22' C44 F21 135.9(13) . .
F23' C44 F21 55.5(11) . .
F21' C44 F21 53.5(12) . .
F22' C44 F23 62.7(11) . .
F23' C44 F23 53.8(11) . .
F21' C44 F23 145.0(17) . .
F21 C44 F23 104.7(12) . .
F22' C44 F22 47.7(10) . .
F23' C44 F22 131.2(16) . .
F21' C44 F22 63.7(12) . .
F21 C44 F22 103.8(11) . .
F23 C44 F22 103.1(12) . .
F22' C44 S2 109.5(9) . .
F23' C44 S2 109.6(12) . .
F21' C44 S2 104.2(13) . .
F21 C44 S2 114.4(10) . .
F23 C44 S2 110.3(11) . .
F22 C44 S2 119.0(11) . .
S2 O4 Ag4 131.8(8) . .
S2 O6' Ag4 118.4(14) . .
O9 Ag4 O10 90.8(5) . .
O9 Ag4 O4 112.0(6) . .
O10 Ag4 O4 89.9(4) . .
O9 Ag4 N3 145.0(4) . .
O10 Ag4 N3 109.3(3) . .
O4 Ag4 N3 96.9(3) . .
O9 Ag4 F33 42.4(5) . 2_655
O10 Ag4 F33 129.6(5) . 2_655
O4 Ag4 F33 120.3(6) . 2_655
N3 Ag4 F33 106.0(6) . 2_655
O9 Ag4 O6' 83.5(6) . .
O10 Ag4 O6' 64.9(5) . .
O4 Ag4 O6' 37.9(4) . .
N3 Ag4 O6' 130.7(5) . .
F33 Ag4 O6' 114.0(8) 2_655 .
C45 S3 F33 140(4) 2_655 2_655
C45 S3 O9 81(4) 2_655 .
F33 S3 O9 84.3(17) 2_655 .
C45 S3 O7 153(4) 2_655 .
F33 S3 O7 20.1(18) 2_655 .
O9 S3 O7 101.4(14) . .
C45 S3 O8 115(3) 2_655 .
F33 S3 O8 104.1(16) 2_655 .
O9 S3 O8 95.8(13) . .
O7 S3 O8 91.7(13) . .
C45 S3 C45 52(3) 2_655 .
F33 S3 C45 128.7(17) 2_655 .
O9 S3 C45 132.3(13) . .
O7 S3 C45 119.7(15) . .
O8 S3 C45 105.4(12) . .
C45 S3 F32 87(3) 2_655 2_655
F33 S3 F32 130.5(17) 2_655 2_655
O9 S3 F32 91.3(14) . 2_655
O7 S3 F32 118.9(16) . 2_655
O8 S3 F32 27.2(12) . 2_655
C45 S3 F32 89.2(11) . 2_655
C45 S3 S3 64(4) 2_655 2_655
F33 S3 S3 117.8(16) 2_655 2_655
O9 S3 S3 144.1(12) . 2_655
O7 S3 S3 107.1(14) . 2_655
O8 S3 S3 104.6(15) . 2_655
C45 S3 S3 12.9(6) . 2_655
F32 S3 S3 93.6(10) 2_655 2_655
C45 S3 F31 30(3) 2_655 2_655
F33 S3 F31 113.9(14) 2_655 2_655
O9 S3 F31 56.0(10) . 2_655
O7 S3 F31 132.9(12) . 2_655
O8 S3 F31 127.8(11) . 2_655
C45 S3 F31 77.6(9) . 2_655
F32 S3 F31 103.6(10) 2_655 2_655
S3 S3 F31 88.3(8) 2_655 2_655
F33 O7 S3 63(3) 2_655 .
F33 O7 C45 60(3) 2_655 2_655
S3 O7 C45 5.6(8) . 2_655
F32 O8 S3 80(3) 2_655 .
F32 O8 C45 68(3) 2_655 2_655
S3 O8 C45 11.8(7) . 2_655
C45 O9 S3 16.5(8) 2_655 .
C45 O9 F31 61.2(9) 2_655 2_655
S3 O9 F31 76.7(11) . 2_655
C45 O9 F33 59.7(9) 2_655 2_655
S3 O9 F33 46.1(9) . 2_655
F31 O9 F33 103.4(13) 2_655 2_655
C45 O9 Ag4 133.7(10) 2_655 .
S3 O9 Ag4 124.3(8) . .
F31 O9 Ag4 114.9(12) 2_655 .
F33 O9 Ag4 79.1(9) 2_655 .
S3 C45 O9 83(4) 2_655 2_655
S3 C45 C45 115(4) 2_655 2_655
O9 C45 C45 161.7(10) 2_655 2_655
S3 C45 F31 142(4) 2_655 .
O9 C45 F31 65.5(11) 2_655 .
C45 C45 F31 96.6(9) 2_655 .
S3 C45 S3 103(4) 2_655 .
O9 C45 S3 171.0(12) 2_655 .
C45 C45 S3 13.0(6) 2_655 .
F31 C45 S3 106.5(9) . .
S3 C45 F33 31(3) 2_655 .
O9 C45 F33 73.4(15) 2_655 .
C45 C45 F33 120.5(14) 2_655 .
F31 C45 F33 115.3(11) . .
S3 C45 F33 108.0(15) . .
S3 C45 F32 79(3) 2_655 .
O9 C45 F32 90.2(14) 2_655 .
C45 C45 F32 95.7(17) 2_655 .
F31 C45 F32 119.0(10) . .
S3 C45 F32 97.6(12) . .
F33 C45 F32 108.4(10) . .
S3 C45 O8 54(3) 2_655 2_655
O9 C45 O8 87.4(13) 2_655 2_655
C45 C45 O8 105.2(14) 2_655 2_655
F31 C45 O8 138.0(13) . 2_655
S3 C45 O8 101.6(12) . 2_655
F33 C45 O8 83.8(11) . 2_655
F32 C45 O8 25.0(9) . 2_655
S3 C45 O7 21(3) 2_655 2_655
O9 C45 O7 85.7(13) 2_655 2_655
C45 C45 O7 110.2(11) 2_655 2_655
F31 C45 O7 130.5(13) . 2_655
S3 C45 O7 97.3(13) . 2_655
F33 C45 O7 15.6(15) . 2_655
F32 C45 O7 99.5(12) . 2_655
O8 C45 O7 74.4(10) 2_655 2_655
C45 F31 O9 53.3(9) . 2_655
C45 F31 S3 7.5(8) . 2_655
O9 F31 S3 47.2(7) 2_655 2_655
O8 F32 S3 73(2) 2_655 2_655
O8 F32 C45 87(2) 2_655 .
S3 F32 C45 14.0(7) 2_655 .
O7 F33 S3 97(4) 2_655 2_655
O7 F33 C45 105(4) 2_655 .
S3 F33 C45 9.1(9) 2_655 .
O7 F33 O9 136(5) 2_655 2_655
S3 F33 O9 49.6(12) 2_655 2_655
C45 F33 O9 46.9(10) . 2_655
O7 F33 Ag4 147(5) 2_655 2_655
S3 F33 Ag4 107.4(19) 2_655 2_655
C45 F33 Ag4 102.6(15) . 2_655
O9 F33 Ag4 58.4(10) 2_655 2_655
C46 O10 Ag4 136.4(9) . .

loop_
_geom_bond_atom_site_label_1
_geom_bond_atom_site_label_2
_geom_bond_distance
_geom_bond_site_symmetry_2
Ag1 C37 2.231(6) .
Ag1 N9 2.264(5) .
Ag1 C38 2.372(7) .
Ag1 C22 2.668(6) .
Ag2 C37 2.126(6) .
Ag2 N5 2.212(5) .
Ag2 Ag3 3.0188(8) .
Ag3 C37 2.109(6) .
Ag3 N1 2.227(5) .
N1 C1 1.339(8) .
N1 C5 1.353(8) .
C1 C2 1.396(9) .
C1 N12 1.406(9) .
C2 C3 1.375(12) .
C3 C4 1.356(12) .
C4 C5 1.408(9) .
C5 N2 1.378(9) .
N2 C7 1.406(8) .
N2 C6 1.444(9) .
N3 C11 1.328(8) .
N3 C7 1.339(8) .
N3 Ag4 2.325(5) .
C7 C8 1.392(8) .
C8 C9 1.374(9) .
C9 C10 1.375(8) .
C10 C11 1.411(9) .
C11 N4 1.399(8) .
N4 C13 1.385(8) .
N4 C12 1.451(8) .
N5 C17 1.340(9) .
N5 C13 1.346(8) .
C13 C14 1.405(9) .
C14 C15 1.364(12) .
C15 C16 1.367(13) .
C16 C17 1.384(10) .
C17 N6 1.406(10) .
N6 C19 1.384(9) .
N6 C18 1.476(11) .
N7 C23 1.337(9) .
N7 C19 1.339(9) .
C19 C20 1.403(9) .
C20 C21 1.377(9) .
C21 C22 1.393(10) .
C22 C23 1.389(9) .
C23 N8 1.401(9) .
N8 C25 1.405(9) .
N8 C24 1.462(10) .
N9 C29 1.334(9) .
N9 C25 1.361(8) .
C25 C26 1.381(9) .
C26 C27 1.367(11) .
C27 C28 1.370(10) .
C28 C29 1.390(9) .
C29 N10 1.402(8) .
N10 C31 1.400(8) .
N10 C30 1.474(9) .
N11 C35 1.337(9) .
N11 C31 1.339(7) .
C31 C32 1.391(9) .
C32 C33 1.390(9) .
C33 C34 1.367(9) .
C34 C35 1.393(10) .
C35 N12 1.390(8) .
N12 C36 1.466(10) .
C37 C38 1.215(10) .
C38 C39' 1.48(2) .
C38 C39 1.566(14) .
C39 C40 1.509(15) .
C39 C41 1.515(17) .
C39 C42 1.518(16) .
C39' C41' 1.55(3) .
C39' C40' 1.56(3) .
C39' C42' 1.57(3) .
S1 O3 1.430(5) .
S1 O1 1.432(5) .
S1 O2 1.439(5) .
S1 C43 1.807(7) .
C43 F11 1.320(8) .
C43 F13 1.331(8) .
C43 F12 1.338(9) .
S2 O5' 1.300(13) .
S2 O6 1.339(11) .
S2 O6' 1.379(14) .
S2 O5 1.404(10) .
S2 O4 1.501(9) .
S2 O4' 1.501(13) .
S2 C44 1.782(11) .
C44 F22' 1.249(15) .
C44 F23' 1.280(16) .
C44 F21' 1.287(15) .
C44 F21 1.322(14) .
C44 F23 1.342(14) .
C44 F22 1.346(13) .
O4 Ag4 2.283(12) .
O6' Ag4 2.59(3) .
Ag4 O9 2.166(12) .
Ag4 O10 2.231(13) .
Ag4 F33 2.50(3) 2_655
S3 C45 0.375(17) 2_655
S3 F33 1.24(2) 2_655
S3 O9 1.313(13) .
S3 O7 1.388(14) .
S3 O8 1.480(18) .
S3 C45 1.510(13) .
S3 F32 1.53(2) 2_655
S3 S3 1.64(2) 2_655
S3 F31 1.741(17) 2_655
O7 F33 0.48(4) 2_655
O7 C45 1.731(19) 2_655
O8 F32 0.71(3) 2_655
O8 C45 1.67(3) 2_655
O9 C45 1.31(2) 2_655
O9 F31 1.48(2) 2_655
O9 F33 1.72(3) 2_655
C45 S3 0.375(17) 2_655
C45 O9 1.31(2) 2_655
C45 C45 1.31(3) 2_655
C45 F31 1.428(14) .
C45 F33 1.546(18) .
C45 F32 1.555(16) .
C45 O8 1.67(3) 2_655
C45 O7 1.731(19) 2_655
F31 O9 1.48(2) 2_655
F31 S3 1.741(17) 2_655
F32 O8 0.71(3) 2_655
F32 S3 1.53(2) 2_655
F33 O7 0.48(4) 2_655
F33 S3 1.24(2) 2_655
F33 O9 1.72(3) 2_655
F33 Ag4 2.50(3) 2_655
O10 C46 1.268(18) .
